data_2230720
loop_
_publ_author_name
'Tsaryk, Natalia V.'
'Dudko, Anatolij V.'
'Kozachkova, Alexandra N.'
'Pekhnyo, Vasily I.'

_publ_section_title
;
 A second triclinic polymorph of
 (1-ammonio-1-phosphonoethyl)phosphonate
;
_journal_coeditor_code IM2293
_journal_issue 7
_journal_name_full 'Acta Crystallographica Section E'
_journal_page_first o1651
_journal_page_last o1652
_journal_paper_doi 10.1107/S1600536811022239
_journal_volume 67
_journal_year 2011
_chemical_formula_iupac 'C2 H9 N O6 P2'
_chemical_formula_moiety 'C2 H9 N O6 P2'
_chemical_formula_sum 'C2 H9 N O6 P2'
_chemical_formula_weight 205.04
_chemical_melting_point 551
_chemical_name_common
;
(1-ammonio-1-phosphonoethyl)phosphonate
;
_chemical_name_systematic
;
(1-azaniumyl-1-phosphonoethyl)phosphonate
;
_space_group_IT_number 2
_symmetry_cell_setting triclinic
_symmetry_space_group_name_Hall '-P 1'
_symmetry_space_group_name_H-M 'P -1'
_atom_sites_solution_hydrogens geom
_atom_sites_solution_primary direct
_atom_sites_solution_secondary difmap
_audit_creation_method SHELXL97
_cell_angle_alpha 82.334(10)
_cell_angle_beta 82.145(9)
_cell_angle_gamma 78.148(10)
_cell_formula_units_Z 2
_cell_length_a 5.5674(11)
_cell_length_b 5.9023(12)
_cell_length_c 11.385(2)
_cell_measurement_reflns_used 1315
_cell_measurement_temperature 296(2)
_cell_measurement_theta_max 25.34
_cell_measurement_theta_min 3.55
_cell_volume 360.56(12)
_computing_cell_refinement 'SAINT (Bruker, 2007)'
_computing_data_collection 'APEX2 (Bruker, 2007)'
_computing_data_reduction 'SAINT (Bruker, 2007)'
_computing_molecular_graphics 'SHELXTL (Sheldrick, 2008)'
_computing_publication_material 'SHELXTL (Sheldrick, 2008)'
_computing_structure_refinement 'SHELXL97 (Sheldrick, 2008)'
_computing_structure_solution 'SHELXS97 (Sheldrick, 2008)'
_diffrn_ambient_temperature 296(2)
_diffrn_measured_fraction_theta_full 0.993
_diffrn_measured_fraction_theta_max 0.993
_diffrn_measurement_device_type 'Bruker APEXII CCD'
_diffrn_measurement_method '\f and \w'
_diffrn_radiation_monochromator graphite
_diffrn_radiation_source 'fine-focus sealed tube'
_diffrn_radiation_type MoK\a
_diffrn_radiation_wavelength 0.71073
_diffrn_reflns_av_R_equivalents 0.0578
_diffrn_reflns_av_sigmaI/netI 0.0857
_diffrn_reflns_limit_h_max 6
_diffrn_reflns_limit_h_min -6
_diffrn_reflns_limit_k_max 7
_diffrn_reflns_limit_k_min -7
_diffrn_reflns_limit_l_max 14
_diffrn_reflns_limit_l_min -12
_diffrn_reflns_number 4331
_diffrn_reflns_theta_full 25.99
_diffrn_reflns_theta_max 25.99
_diffrn_reflns_theta_min 1.82
_diffrn_standards_number 0
_exptl_absorpt_coefficient_mu 0.590
_exptl_absorpt_correction_T_max 0.9488
_exptl_absorpt_correction_T_min 0.7336
_exptl_absorpt_correction_type multi-scan
_exptl_absorpt_process_details '(SADABS; Bruker, 2007)'
_exptl_crystal_colour colourless
_exptl_crystal_density_diffrn 1.889
_exptl_crystal_density_method 'not measured'
_exptl_crystal_description needle
_exptl_crystal_F_000 212
_exptl_crystal_size_max 0.56
_exptl_crystal_size_mid 0.16
_exptl_crystal_size_min 0.09
_refine_diff_density_max 0.449
_refine_diff_density_min -0.430
_refine_ls_extinction_method none
_refine_ls_goodness_of_fit_ref 1.056
_refine_ls_hydrogen_treatment mixed
_refine_ls_matrix_type full
_refine_ls_number_parameters 116
_refine_ls_number_reflns 1401
_refine_ls_number_restraints 0
_refine_ls_restrained_S_all 1.056
_refine_ls_R_factor_all 0.1034
_refine_ls_R_factor_gt 0.0492
_refine_ls_shift/su_max 0.000
_refine_ls_shift/su_mean 0.000
_refine_ls_structure_factor_coef Fsqd
_refine_ls_weighting_details 'calc w = 1/[\s^2^(Fo^2^)+(0.0387P)^2^+0.6717P] where P=(Fo^2^+2Fc^2^)/3'
_refine_ls_weighting_scheme calc
_refine_ls_wR_factor_gt 0.0984
_refine_ls_wR_factor_ref 0.1218
_reflns_number_gt 861
_reflns_number_total 1401
_reflns_threshold_expression I>2\s(I)
_cod_data_source_file im2293.cif
_cod_data_source_block I
_cod_database_code 2230720
_cod_database_fobs_code 2230720

loop_
_symmetry_equiv_pos_as_xyz
'x, y, z'
'-x, -y, -z'

loop_
_atom_site_type_symbol
_atom_site_label
_atom_site_fract_x
_atom_site_fract_y
_atom_site_fract_z
_atom_site_U_iso_or_equiv
_atom_site_adp_type
_atom_site_calc_flag
_atom_site_refinement_flags
_atom_site_occupancy
_atom_site_symmetry_multiplicity
_atom_site_disorder_assembly
_atom_site_disorder_group
P P1 0.4512(2) -0.0726(2) 0.18108(11) 0.0243(4) Uani d . 1 1 . .
P P2 0.2798(2) 0.2733(2) 0.36756(11) 0.0266(4) Uani d . 1 1 . .
O O1 0.3269(6) -0.1949(6) 0.1024(3) 0.0327(9) Uani d . 1 1 . .
H H1O 0.337(11) -0.133(11) 0.034(5) 0.049 Uiso d . 1 1 . .
O O2 0.6470(5) 0.0492(6) 0.1152(3) 0.0337(9) Uani d . 1 1 . .
O O3 0.5438(7) -0.2366(6) 0.2838(4) 0.0475(11) Uani d . 1 1 . .
H H3O 0.531(12) -0.379(12) 0.301(6) 0.071 Uiso d . 1 1 . .
O O4 0.5260(5) 0.3445(5) 0.3268(3) 0.0236(8) Uani d . 1 1 . .
O O5 0.2923(6) 0.0865(7) 0.4724(3) 0.0344(9) Uani d . 1 1 . .
H H5O 0.5000 0.0000 0.5000 0.052 Uiso d S 1 2 . .
O O6 0.0723(6) 0.4792(7) 0.3914(3) 0.0421(10) Uani d . 1 1 . .
H H6O 0.0000 0.5000 0.5000 0.063 Uiso d S 1 2 . .
N N1 -0.0104(8) 0.0192(9) 0.2928(4) 0.0287(11) Uani d . 1 1 . .
H H1A -0.086(10) -0.025(9) 0.237(5) 0.043 Uiso d . 1 1 . .
H H1B -0.151(10) 0.102(10) 0.316(5) 0.043 Uiso d . 1 1 . .
H H1C 0.030(10) -0.091(10) 0.342(5) 0.043 Uiso d . 1 1 . .
C C1 0.1979(8) 0.1433(8) 0.2439(4) 0.0195(10) Uani d . 1 1 . .
C C2 0.1069(9) 0.3297(8) 0.1441(4) 0.0278(12) Uani d . 1 1 . .
H H2A 0.0827 0.2556 0.0776 0.042 Uiso calc R 1 1 . .
H H2B 0.2276 0.4265 0.1191 0.042 Uiso calc R 1 1 . .
H H2C -0.0464 0.4235 0.1730 0.042 Uiso calc R 1 1 . .

loop_
_atom_site_aniso_label
_atom_site_aniso_U_11
_atom_site_aniso_U_22
_atom_site_aniso_U_33
_atom_site_aniso_U_12
_atom_site_aniso_U_13
_atom_site_aniso_U_23
P1 0.0236(7) 0.0195(7) 0.0316(7) -0.0033(5) -0.0072(6) -0.0066(6)
P2 0.0204(7) 0.0387(9) 0.0230(7) -0.0080(6) -0.0030(5) -0.0074(6)
O1 0.038(2) 0.028(2) 0.037(2) -0.0124(17) -0.0077(18) -0.0095(17)
O2 0.0203(18) 0.045(2) 0.042(2) -0.0155(16) 0.0069(16) -0.0208(18)
O3 0.065(3) 0.016(2) 0.068(3) -0.0036(19) -0.042(2) 0.002(2)
O4 0.0182(16) 0.0200(18) 0.0344(19) -0.0022(13) -0.0056(14) -0.0091(15)
O5 0.0272(19) 0.055(2) 0.0241(18) -0.0172(17) -0.0077(15) 0.0035(17)
O6 0.0231(19) 0.067(3) 0.034(2) 0.0124(18) -0.0057(16) -0.0270(19)
N1 0.017(2) 0.036(3) 0.033(3) -0.009(2) -0.006(2) 0.005(2)
C1 0.016(2) 0.022(3) 0.022(2) -0.0064(19) -0.0040(19) 0.000(2)
C2 0.031(3) 0.023(3) 0.027(3) 0.000(2) -0.007(2) -0.001(2)

loop_
_atom_type_symbol
_atom_type_description
_atom_type_scat_dispersion_real
_atom_type_scat_dispersion_imag
_atom_type_scat_source
C C 0.0033 0.0016 'International Tables Vol C Tables 4.2.6.8 and 6.1.1.4'
H H 0.0000 0.0000 'International Tables Vol C Tables 4.2.6.8 and 6.1.1.4'
N N 0.0061 0.0033 'International Tables Vol C Tables 4.2.6.8 and 6.1.1.4'
O O 0.0106 0.0060 'International Tables Vol C Tables 4.2.6.8 and 6.1.1.4'
P P 0.1023 0.0942 'International Tables Vol C Tables 4.2.6.8 and 6.1.1.4'

loop_
_geom_angle_atom_site_label_1
_geom_angle_atom_site_label_2
_geom_angle_atom_site_label_3
_geom_angle_site_symmetry_1
_geom_angle_site_symmetry_3
_geom_angle
_geom_angle_publ_flag
O2 P1 O3 . . 111.7(2) ?
O2 P1 O1 . . 114.3(2) ?
O3 P1 O1 . . 110.8(2) ?
O2 P1 C1 . . 109.0(2) ?
O3 P1 C1 . . 106.5(2) ?
O1 P1 C1 . . 103.86(19) ?
O4 P2 O5 . . 112.46(18) ?
O4 P2 O6 . . 112.8(2) ?
O5 P2 O6 . . 111.7(2) ?
O4 P2 C1 . . 107.07(18) ?
O5 P2 C1 . . 106.2(2) ?
O6 P2 C1 . . 105.98(19) ?
P1 O1 H1O . . 110(4) ?
P1 O3 H3O . . 128(4) ?
P2 O5 H5O . . 115.9000 ?
P2 O6 H6O . . 115.1000 ?
C1 N1 H1A . . 115(3) ?
C1 N1 H1B . . 118(4) ?
H1A N1 H1B . . 87(4) ?
C1 N1 H1C . . 113(4) ?
H1A N1 H1C . . 110(5) ?
H1B N1 H1C . . 111(6) ?
N1 C1 C2 . . 107.8(4) ?
N1 C1 P1 . . 107.2(3) ?
C2 C1 P1 . . 109.4(3) ?
N1 C1 P2 . . 107.4(3) ?
C2 C1 P2 . . 111.7(3) ?
P1 C1 P2 . . 113.1(2) ?
C1 C2 H2A . . 109.5 ?
C1 C2 H2B . . 109.5 ?
H2A C2 H2B . . 109.5 ?
C1 C2 H2C . . 109.5 ?
H2A C2 H2C . . 109.5 ?
H2B C2 H2C . . 109.5 ?

loop_
_geom_bond_atom_site_label_1
_geom_bond_atom_site_label_2
_geom_bond_site_symmetry_2
_geom_bond_distance
_geom_bond_publ_flag
P1 O2 . 1.490(3) ?
P1 O3 . 1.493(4) ?
P1 O1 . 1.533(4) ?
P1 C1 . 1.831(5) ?
P2 O4 . 1.510(3) ?
P2 O5 . 1.512(4) ?
P2 O6 . 1.520(3) ?
P2 C1 . 1.840(4) ?
O1 H1O . 0.81(6) ?
O3 H3O . 0.85(7) ?
O5 H5O . 1.229000 ?
O6 H6O . 1.261000 ?
N1 C1 . 1.502(6) ?
N1 H1A . 0.90(6) ?
N1 H1B . 0.86(6) ?
N1 H1C . 0.82(6) ?
C1 C2 . 1.534(6) ?
C2 H2A . 0.9600 ?
C2 H2B . 0.9600 ?
C2 H2C . 0.9600 ?

loop_
_geom_hbond_atom_site_label_D
_geom_hbond_atom_site_label_H
_geom_hbond_atom_site_label_A
_geom_hbond_site_symmetry_A
_geom_hbond_distance_DH
_geom_hbond_distance_HA
_geom_hbond_distance_DA
_geom_hbond_angle_DHA
O1 H1O O2 2_655 0.81(6) 1.70(6) 2.507(5) 170(6)
O3 H3O O4 1_545 0.85(7) 1.63(7) 2.475(5) 175(7)
O5 H5O O5 2_656 1.23000 1.23000 2.458(5) 180.00
O6 H6O O6 2_566 1.261000 1.261000 2.523(6) 180.000
N1 H1A O2 1_455 0.90(6) 2.11(6) 2.929(6) 150(5)
N1 H1B O4 1_455 0.86(6) 2.06(6) 2.896(5) 165(5)
N1 H1C O6 1_545 0.82(6) 2.50(6) 3.196(6) 145(5)

loop_
_geom_torsion_atom_site_label_1
_geom_torsion_atom_site_label_2
_geom_torsion_atom_site_label_3
_geom_torsion_atom_site_label_4
_geom_torsion_site_symmetry_1
_geom_torsion_site_symmetry_2
_geom_torsion_site_symmetry_3
_geom_torsion_site_symmetry_4
_geom_torsion
_geom_torsion_publ_flag
O2 P1 C1 N1 . . . . 171.5(3) ?
O3 P1 C1 N1 . . . . -67.9(3) ?
O1 P1 C1 N1 . . . . 49.2(3) ?
O2 P1 C1 C2 . . . . 54.9(4) ?
O3 P1 C1 C2 . . . . 175.5(3) ?
O1 P1 C1 C2 . . . . -67.4(3) ?
O2 P1 C1 P2 . . . . -70.3(3) ?
O3 P1 C1 P2 . . . . 50.3(3) ?
O1 P1 C1 P2 . . . . 167.4(2) ?
O4 P2 C1 N1 . . . . 166.1(3) ?
O5 P2 C1 N1 . . . . 45.8(3) ?
O6 P2 C1 N1 . . . . -73.2(4) ?
O4 P2 C1 C2 . . . . -76.0(3) ?
O5 P2 C1 C2 . . . . 163.7(3) ?
O6 P2 C1 C2 . . . . 44.7(4) ?
O4 P2 C1 P1 . . . . 48.0(3) ?
O5 P2 C1 P1 . . . . -72.4(3) ?
O6 P2 C1 P1 . . . . 168.7(2) ?

loop_
_cod_related_entry_id
_cod_related_entry_database
_cod_related_entry_code
1 ChemSpider 76473
